data_2212159
loop_
_publ_author_name
'Rinderspacher, Alison'
'Gribble, Gordon W.'
'Butcher, Ray J.'
'Jasinski, Jerry P.'

_publ_section_title
;
 2,3-Diiodo-1-(phenylsulfonyl)-1<i>H</i>-indole
;
_journal_coeditor_code FL2087
_journal_issue 2
_journal_name_full 'Acta Crystallographica Section E'
_journal_page_first o671
_journal_page_last o672
_journal_paper_doi 10.1107/S1600536807000578
_journal_volume 63
_journal_year 2007
_chemical_formula_iupac 'C14 H9 I2 N1 O2 S1'
_chemical_formula_moiety 'C14 H9 I2 N1 O2 S1'
_chemical_formula_sum 'C14 H9 I2 N O2 S'
_chemical_formula_weight 509.11
_chemical_name_systematic
;
2,3-Diiodo-1-(phenylsulfonyl)-1H-indole
;
_space_group_IT_number 14
_symmetry_cell_setting monoclinic
_symmetry_space_group_name_Hall '-P 2yn'
_symmetry_space_group_name_H-M 'P 1 21/n 1'
_atom_sites_solution_hydrogens geom
_atom_sites_solution_primary direct
_cell_angle_alpha 90
_cell_angle_beta 109.550(3)
_cell_angle_gamma 90
_cell_formula_units_Z 4
_cell_length_a 10.4680(15)
_cell_length_b 11.9852(18)
_cell_length_c 12.4945(19)
_cell_measurement_reflns_used 3872
_cell_measurement_temperature 100
_cell_measurement_theta_max 28
_cell_measurement_theta_min 2
_cell_volume 1477.2(4)
_computing_cell_refinement 'SAINT-NT (Bruker, 2006)'
_computing_data_collection 'APEX2 (Bruker, 2006)'
_computing_data_reduction SAINT-NT
_computing_molecular_graphics 'ORTEP-3 (Farrugia, 1997)'
_computing_publication_material CRYSTALS
_computing_structure_refinement 'CRYSTALS (Betteridge <i>et al.</i>,  2003)'
_computing_structure_solution 'SIR92 (Altomare <i>et al.</i>,  1994)'
_diffrn_ambient_temperature 100
_diffrn_measured_fraction_theta_full 0.965
_diffrn_measured_fraction_theta_max 0.919
_diffrn_measurement_device_type 'Bruker-Nonius Kappa Apex2'
_diffrn_measurement_method '\f and \w'
_diffrn_radiation_monochromator graphite
_diffrn_radiation_type 'Mo K\a'
_diffrn_radiation_wavelength 0.71073
_diffrn_reflns_av_R_equivalents 0.044
_diffrn_reflns_limit_h_max 7
_diffrn_reflns_limit_h_min -13
_diffrn_reflns_limit_k_max 15
_diffrn_reflns_limit_k_min -15
_diffrn_reflns_limit_l_max 15
_diffrn_reflns_limit_l_min -16
_diffrn_reflns_number 9300
_diffrn_reflns_theta_full 25.006
_diffrn_reflns_theta_max 28.416
_diffrn_reflns_theta_min 2.206
_diffrn_standards_decay_% 0
_diffrn_standards_interval_count 0
_diffrn_standards_interval_time 0
_diffrn_standards_number 0
_exptl_absorpt_coefficient_mu 4.398
_exptl_absorpt_correction_T_max 0.5899
_exptl_absorpt_correction_T_min 0.250
_exptl_absorpt_correction_type multi-scan
_exptl_absorpt_process_details 'DENZO/SCALEPACK (Otwinowski & Minor, 1997)'
_exptl_crystal_colour violet
_exptl_crystal_density_diffrn 2.289
_exptl_crystal_description prism
_exptl_crystal_F_000 952
_exptl_crystal_size_max 0.50
_exptl_crystal_size_mid 0.26
_exptl_crystal_size_min 0.12
_refine_diff_density_max 0.72
_refine_diff_density_min -1.53
_refine_ls_extinction_coef 6.2(16)
_refine_ls_extinction_method 'Larson (1970), Equation 22'
_refine_ls_goodness_of_fit_ref 0.9451
_refine_ls_hydrogen_treatment refall
_refine_ls_matrix_type full
_refine_ls_number_parameters 182
_refine_ls_number_reflns 2422
_refine_ls_number_restraints 0
_refine_ls_R_factor_all 0.0509
_refine_ls_R_factor_gt 0.0325
_refine_ls_shift/su_max 0.000294
_refine_ls_structure_factor_coef Fsqd
_refine_ls_weighting_details
;
Method, part 1, Chebychev polynomial, (Watkin, 1994, Prince,
1982)
[weight] = 1.0/[A~0~*T~0~(x)+A~1~*T~1~(x) ... +A~n-1~]*T~n-1~(x)]
where A~i~ are the Chebychev coefficients listed below and x= Fcalc/Fmax
Method = Robust Weighting (Prince, 1982)
W = [weight] * [1-(\dF/6\sF)^2^]^2^
A~i~ are:
37.8 38.0 29.3
;
_refine_ls_weighting_scheme calc
_refine_ls_wR_factor_all 0.0820
_refine_ls_wR_factor_gt 0.0815
_refine_ls_wR_factor_ref 0.0815
_reflns_number_gt 2422
_reflns_number_total 3407
_reflns_threshold_expression I>3.0\s(I)
_cod_data_source_file fl2087.cif
_cod_data_source_block I
_cod_depositor_comments
;
The following automatic conversions were performed:
'_symmetry_cell_setting' value 'Monoclinic' changed to 'monoclinic'
according to '/home/saulius/struct/CIF-dictionaries/cif_core.dic'
dictionary named 'cif_core.dic' version 2.4.1 from 2010-06-29.

Automatic conversion script
Id: cif_fix_enum 1527 2010-12-29 10:47:43Z saulius 

The following automatic conversions were performed:

'_symmetry_cell_setting' value 'Monoclinic' changed to 'monoclinic'
according to /home/saulius/struct/CIF-dictionaries/cif_core.dic
dictionary named 'cif_core.dic' version 2.4.1 from 2010-06-29.

Automatic conversion script
Id: cif_fix_values 1715 2011-07-08 13:25:40Z adriana 
;
_cod_original_sg_symbol_H-M 'P 21/n'
_cod_original_formula_sum 'C14 H9 I2 N1 O2 S1'
_cod_database_code 2212159
_cod_database_fobs_code 2212159

loop_
_symmetry_equiv_pos_as_xyz
x,y,z
-x,-y,-z
-x+1/2,y+1/2,-z+1/2
x+1/2,-y+1/2,z+1/2

loop_
_atom_site_type_symbol
_atom_site_label
_atom_site_fract_x
_atom_site_fract_y
_atom_site_fract_z
_atom_site_U_iso_or_equiv
_atom_site_adp_type
_atom_site_occupancy
I I1 0.49622(4) -0.39233(3) -0.16730(3) 0.0291 Uani 1.0000
I I2 0.47619(4) -0.26347(3) 0.10451(3) 0.0223 Uani 1.0000
S S1 0.68870(13) -0.17522(11) -0.25869(12) 0.0201 Uani 1.0000
O O1 0.6491(5) -0.2816(4) -0.3115(4) 0.0285 Uani 1.0000
O O2 0.8175(4) -0.1295(4) -0.2492(4) 0.0262 Uani 1.0000
N N1 0.6893(5) -0.1874(4) -0.1240(4) 0.0186 Uani 1.0000
C C2 0.5936(5) -0.2494(4) -0.0905(5) 0.0189 Uani 1.0000
C C3 0.5822(5) -0.2014(4) 0.0056(4) 0.0172 Uani 1.0000
C C4 0.6636(5) -0.1028(5) 0.0312(5) 0.0185 Uani 1.0000
C C5 0.6816(6) -0.0219(5) 0.1145(5) 0.0228 Uani 1.0000
C C6 0.7682(6) 0.0667(5) 0.1172(5) 0.0270 Uani 1.0000
C C7 0.8357(6) 0.0727(5) 0.0384(5) 0.0288 Uani 1.0000
C C8 0.8177(6) -0.0058(5) -0.0466(5) 0.0240 Uani 1.0000
C C9 0.7305(5) -0.0942(4) -0.0492(4) 0.0177 Uani 1.0000
C C10 0.5618(6) -0.0773(5) -0.3211(4) 0.0228 Uani 1.0000
C C11 0.4266(6) -0.1115(6) -0.3559(5) 0.0274 Uani 1.0000
C C12 0.3269(7) -0.0321(6) -0.4029(5) 0.0339 Uani 1.0000
C C13 0.3621(7) 0.0771(6) -0.4131(5) 0.0381 Uani 1.0000
C C14 0.4958(7) 0.1095(6) -0.3790(5) 0.0323 Uani 1.0000
C C15 0.5975(6) 0.0328(5) -0.3304(5) 0.0257 Uani 1.0000
H H51 0.6340 -0.0277 0.1716 0.0245 Uiso 1.0000
H H61 0.7820 0.1265 0.1758 0.0279 Uiso 1.0000
H H71 0.8993 0.1363 0.0433 0.0297 Uiso 1.0000
H H81 0.8654 0.0000 -0.1036 0.0255 Uiso 1.0000
H H111 0.4025 -0.1911 -0.3483 0.0331 Uiso 1.0000
H H121 0.2292 -0.0544 -0.4282 0.0395 Uiso 1.0000
H H131 0.2893 0.1336 -0.4466 0.0417 Uiso 1.0000
H H141 0.5195 0.1889 -0.3885 0.0376 Uiso 1.0000
H H151 0.6949 0.0560 -0.3034 0.0306 Uiso 1.0000

loop_
_atom_site_aniso_label
_atom_site_aniso_U_11
_atom_site_aniso_U_22
_atom_site_aniso_U_33
_atom_site_aniso_U_12
_atom_site_aniso_U_13
_atom_site_aniso_U_23
I1 0.0370(2) 0.0250(2) 0.0280(2) -0.01307(16) 0.01432(17) -0.00940(14)
I2 0.02195(19) 0.0288(2) 0.01647(19) -0.00128(13) 0.00690(14) 0.00209(13)
S1 0.0239(6) 0.0210(6) 0.0183(6) 0.0011(5) 0.0107(5) -0.0017(5)
O1 0.040(2) 0.024(2) 0.025(2) -0.0065(18) 0.0164(19) -0.0089(17)
O2 0.023(2) 0.029(2) 0.032(2) 0.0018(16) 0.0161(18) 0.0018(18)
N1 0.021(2) 0.021(2) 0.013(2) -0.0023(17) 0.0056(17) -0.0007(16)
C2 0.019(2) 0.016(2) 0.018(3) -0.0010(19) 0.002(2) 0.0010(19)
C3 0.017(2) 0.022(3) 0.011(2) -0.002(2) 0.0032(19) 0.0000(18)
C4 0.015(2) 0.020(3) 0.016(2) 0.003(2) 0.0001(19) 0.0027(19)
C5 0.021(3) 0.026(3) 0.016(2) 0.004(2) -0.001(2) 0.000(2)
C6 0.031(3) 0.024(3) 0.017(3) 0.007(2) -0.004(2) -0.003(2)
C7 0.030(3) 0.022(3) 0.027(3) -0.002(2) 0.000(2) -0.001(2)
C8 0.022(3) 0.026(3) 0.020(3) -0.002(2) 0.001(2) 0.000(2)
C9 0.014(2) 0.020(2) 0.016(2) 0.0008(19) -0.0002(19) -0.0004(19)
C10 0.028(3) 0.030(3) 0.013(2) 0.004(2) 0.011(2) -0.002(2)
C11 0.027(3) 0.037(3) 0.017(3) -0.006(2) 0.007(2) -0.004(2)
C12 0.027(3) 0.051(4) 0.019(3) 0.003(3) 0.001(2) -0.006(3)
C13 0.039(4) 0.050(4) 0.019(3) 0.021(3) 0.003(3) 0.004(3)
C14 0.043(4) 0.035(4) 0.016(3) 0.016(3) 0.006(3) 0.003(2)
C15 0.031(3) 0.028(3) 0.016(3) 0.003(2) 0.005(2) 0.001(2)

loop_
_atom_type_symbol
_atom_type_scat_dispersion_real
_atom_type_scat_dispersion_imag
_atom_type_scat_source
C 0.0033 0.0016 'International Tables Vol C 4.2.6.8 and 6.1.1.4'
H 0.0000 0.0000 'International Tables Vol C 4.2.6.8 and 6.1.1.4'
N 0.0061 0.0033 'International Tables Vol C 4.2.6.8 and 6.1.1.4'
O 0.0106 0.0060 'International Tables Vol C 4.2.6.8 and 6.1.1.4'
S 0.1246 0.1234 'International Tables Vol C 4.2.6.8 and 6.1.1.4'
I -0.4742 1.8119 'International Tables Vol C 4.2.6.8 and 6.1.1.4'

loop_
_geom_angle_atom_site_label_1
_geom_angle_atom_site_label_2
_geom_angle_atom_site_label_3
_geom_angle
_geom_angle_publ_flag
O1 S1 O2 120.1(3) no
O1 S1 N1 106.6(2) no
O2 S1 N1 105.3(2) no
O1 S1 C10 109.4(3) no
O2 S1 C10 109.6(3) no
N1 S1 C10 104.6(2) no
S1 N1 C2 124.9(4) no
S1 N1 C9 119.0(4) no
C2 N1 C9 107.8(4) no
N1 C2 I1 125.9(4) no
N1 C2 C3 108.4(4) no
I1 C2 C3 125.6(4) no
C2 C3 I2 126.6(4) no
C2 C3 C4 108.8(5) no
I2 C3 C4 124.4(4) no
C3 C4 C5 131.8(5) no
C3 C4 C9 107.6(5) no
C5 C4 C9 120.6(5) no
C4 C5 C6 118.4(5) no
C4 C5 H51 120.8 no
C6 C5 H51 120.8 no
C5 C6 C7 120.2(5) no
C5 C6 H61 119.9 no
C7 C6 H61 119.9 no
C6 C7 C8 122.4(6) no
C6 C7 H71 118.7 no
C8 C7 H71 118.9 no
C7 C8 C9 117.1(5) no
C7 C8 H81 121.8 no
C9 C8 H81 121.0 no
N1 C9 C4 107.2(4) no
N1 C9 C8 131.6(5) no
C4 C9 C8 121.2(5) no
S1 C10 C11 118.8(5) no
S1 C10 C15 119.4(4) no
C11 C10 C15 121.8(5) no
C10 C11 C12 118.1(6) no
C10 C11 H111 120.8 no
C12 C11 H111 121.1 no
C11 C12 C13 120.2(6) no
C11 C12 H121 119.7 no
C13 C12 H121 120.1 no
C12 C13 C14 121.0(6) no
C12 C13 H131 119.5 no
C14 C13 H131 119.5 no
C13 C14 C15 120.2(7) no
C13 C14 H141 119.9 no
C15 C14 H141 119.9 no
C10 C15 C14 118.7(6) no
C10 C15 H151 120.6 no
C14 C15 H151 120.8 no

loop_
_geom_bond_atom_site_label_1
_geom_bond_atom_site_label_2
_geom_bond_distance
_geom_bond_publ_flag
I1 C2 2.059(5) no
I2 C3 2.057(5) no
S1 O1 1.432(4) no
S1 O2 1.423(4) no
S1 N1 1.688(5) no
S1 C10 1.748(6) no
N1 C2 1.418(7) no
N1 C9 1.427(7) no
C2 C3 1.371(7) no
C3 C4 1.429(7) no
C4 C5 1.389(8) no
C4 C9 1.407(7) no
C5 C6 1.390(9) no
C5 H51 1.000 no
C6 C7 1.393(9) no
C6 H61 1.000 no
C7 C8 1.384(8) no
C7 H71 1.000 no
C8 C9 1.392(8) no
C8 H81 1.000 no
C10 C11 1.396(8) no
C10 C15 1.387(9) no
C11 C12 1.389(9) no
C11 H111 1.000 no
C12 C13 1.378(11) no
C12 H121 1.000 no
C13 C14 1.376(10) no
C13 H131 1.000 no
C14 C15 1.384(9) no
C14 H141 1.000 no
C15 H151 1.000 no

loop_
_cod_related_entry_id
_cod_related_entry_database
_cod_related_entry_code
1 ChemSpider 9584495
